data_4308064
loop_
_publ_author_name
'Silke Courtenay'
'Denise Walsh'
'Sarah Hawkeswood'
'Pingrong Wei'
'Anjan Kumar Das'
'Douglas W. Stephan'

_publ_section_title
;
Boron and Aluminum Complexes of Sterically Demanding Phosphinimines and
Phosphinimides
;
_journal_name_full 'Inorganic Chemistry'
_journal_page_first 3623
_journal_page_last 3631
_journal_paper_doi 10.1021/ic0700351
_journal_volume 46
_journal_year 2007
_chemical_formula_sum 'C27 H22 B F15 N P'
_chemical_formula_weight 687.24
_space_group_IT_number 14
_symmetry_cell_setting monoclinic
_symmetry_space_group_name_Hall '-P 2yn'
_symmetry_space_group_name_H-M 'P 1 21/n 1'
_atom_sites_solution_hydrogens geom
_atom_sites_solution_primary direct
_atom_sites_solution_secondary difmap
_audit_creation_method SHELXL-97
_cell_angle_alpha 90.00
_cell_angle_beta 98.320(16)
_cell_angle_gamma 90.00
_cell_formula_units_Z 4
_cell_length_a 12.331(14)
_cell_length_b 18.87(2)
_cell_length_c 12.398(14)
_cell_measurement_temperature 293(2)
_cell_measurement_theta_max 25.0
_cell_measurement_theta_min 2.0
_cell_volume 2854(5)
_computing_structure_refinement 'SHELXL-97 (Sheldrick, 1997)'
_computing_structure_solution 'SHELXS-97 (Sheldrick, 1990)'
_diffrn_ambient_temperature 293(2)
_diffrn_measured_fraction_theta_full 0.983
_diffrn_measured_fraction_theta_max 0.983
_diffrn_radiation_monochromator graphite
_diffrn_radiation_source 'fine-focus sealed tube'
_diffrn_radiation_type MoK\a
_diffrn_radiation_wavelength 0.71073
_diffrn_reflns_av_R_equivalents 0.0945
_diffrn_reflns_av_sigmaI/netI 0.0862
_diffrn_reflns_limit_h_max 11
_diffrn_reflns_limit_h_min -13
_diffrn_reflns_limit_k_max 17
_diffrn_reflns_limit_k_min -20
_diffrn_reflns_limit_l_max 13
_diffrn_reflns_limit_l_min -12
_diffrn_reflns_number 11220
_diffrn_reflns_theta_full 23.30
_diffrn_reflns_theta_max 23.30
_diffrn_reflns_theta_min 1.99
_exptl_absorpt_coefficient_mu 0.215
_exptl_absorpt_correction_T_max 0.117646
_exptl_absorpt_correction_T_min 0.256635
_exptl_absorpt_correction_type empirical
_exptl_crystal_density_diffrn 1.599
_exptl_crystal_density_method 'not measured'
_exptl_crystal_F_000 1384
_exptl_crystal_size_max 0.25
_exptl_crystal_size_mid 0.22
_exptl_crystal_size_min 0.19
_refine_diff_density_max 0.293
_refine_diff_density_min -0.398
_refine_diff_density_rms 0.058
_refine_ls_extinction_method none
_refine_ls_goodness_of_fit_ref 1.082
_refine_ls_hydrogen_treatment mixed
_refine_ls_matrix_type full
_refine_ls_number_parameters 406
_refine_ls_number_reflns 4055
_refine_ls_number_restraints 0
_refine_ls_restrained_S_all 1.082
_refine_ls_R_factor_all 0.1473
_refine_ls_R_factor_gt 0.0635
_refine_ls_shift/su_max 0.000
_refine_ls_shift/su_mean 0.000
_refine_ls_structure_factor_coef Fsqd
_refine_ls_weighting_details 'calc w=1/[\s^2^(Fo^2^)+(0.0764P)^2^+2.7815P] where P=(Fo^2^+2Fc^2^)/3'
_refine_ls_weighting_scheme calc
_refine_ls_wR_factor_gt 0.1378
_refine_ls_wR_factor_ref 0.1854
_reflns_number_gt 2178
_reflns_number_total 4055
_reflns_threshold_expression >2sigma(I)
_cod_data_source_file ic0700351si20070111_011533_1.cif
_cod_data_source_block (i-Pr3PNH)B(C6F5)3
_cod_original_cell_volume 2855(6)
_cod_database_code 4308064

loop_
_symmetry_equiv_pos_as_xyz
'x, y, z'
'-x+1/2, y+1/2, -z+1/2'
'-x, -y, -z'
'x-1/2, -y-1/2, z-1/2'

loop_
_atom_site_label
_atom_site_type_symbol
_atom_site_fract_x
_atom_site_fract_y
_atom_site_fract_z
_atom_site_U_iso_or_equiv
_atom_site_adp_type
_atom_site_occupancy
_atom_site_symmetry_multiplicity
_atom_site_calc_flag
_atom_site_refinement_flags
_atom_site_disorder_assembly
_atom_site_disorder_group
P1 P 0.57223(13) 0.21523(8) 0.22521(13) 0.0481(4) Uani 1 1 d . . .
N1 N 0.6812(3) 0.1783(2) 0.1917(4) 0.0464(12) Uani 1 1 d . . .
H1A H 0.7149 0.2094 0.1582 0.056 Uiso 1 1 calc R . .
B1 B 0.7494(5) 0.1070(3) 0.1971(5) 0.0417(16) Uani 1 1 d . . .
C1 C 0.7659(4) 0.0811(3) 0.0720(4) 0.0428(14) Uani 1 1 d . . .
C2 C 0.8220(5) 0.0174(3) 0.0586(5) 0.0508(15) Uani 1 1 d . . .
C3 C 0.8470(5) -0.0074(3) -0.0394(6) 0.0580(17) Uani 1 1 d . . .
C4 C 0.8185(5) 0.0318(4) -0.1309(5) 0.0627(18) Uani 1 1 d . . .
C5 C 0.7642(5) 0.0955(4) -0.1236(5) 0.0630(18) Uani 1 1 d . . .
C6 C 0.7418(5) 0.1178(3) -0.0238(5) 0.0519(16) Uani 1 1 d . . .
C7 C 0.8788(5) 0.1232(3) 0.2547(5) 0.0464(15) Uani 1 1 d . . .
C8 C 0.9477(5) 0.0793(3) 0.3268(5) 0.0547(16) Uani 1 1 d . . .
C9 C 1.0557(5) 0.0936(4) 0.3656(6) 0.0634(19) Uani 1 1 d . . .
C10 C 1.1057(5) 0.1524(4) 0.3319(7) 0.072(2) Uani 1 1 d . . .
C11 C 1.0439(6) 0.1964(4) 0.2576(6) 0.0668(19) Uani 1 1 d . . .
C12 C 0.9362(5) 0.1811(3) 0.2206(5) 0.0536(16) Uani 1 1 d . . .
C13 C 0.6868(4) 0.0463(3) 0.2642(5) 0.0450(14) Uani 1 1 d . . .
C14 C 0.6243(5) -0.0094(3) 0.2153(5) 0.0541(16) Uani 1 1 d . . .
C15 C 0.5761(5) -0.0612(3) 0.2715(7) 0.0671(19) Uani 1 1 d . . .
C16 C 0.5844(6) -0.0569(4) 0.3816(7) 0.072(2) Uani 1 1 d . . .
C17 C 0.6419(5) -0.0023(4) 0.4346(6) 0.0625(18) Uani 1 1 d . . .
C18 C 0.6909(5) 0.0478(3) 0.3760(5) 0.0498(15) Uani 1 1 d . . .
C19 C 0.4112(6) 0.1090(4) 0.2454(8) 0.104(3) Uani 1 1 d . . .
H19A H 0.3425 0.0892 0.2127 0.156 Uiso 1 1 calc R . .
H19B H 0.4044 0.1265 0.3168 0.156 Uiso 1 1 calc R . .
H19C H 0.4669 0.0732 0.2509 0.156 Uiso 1 1 calc R . .
C20 C 0.4416(6) 0.1475(5) 0.0566(7) 0.111(3) Uani 1 1 d . . .
H20A H 0.3734 0.1245 0.0305 0.166 Uiso 1 1 calc R . .
H20B H 0.5010 0.1154 0.0519 0.166 Uiso 1 1 calc R . .
H20C H 0.4497 0.1886 0.0128 0.166 Uiso 1 1 calc R . .
C21 C 0.4425(5) 0.1699(3) 0.1749(6) 0.072(2) Uani 1 1 d . . .
H21A H 0.3847 0.2056 0.1742 0.086 Uiso 1 1 calc R . .
C22 C 0.4649(7) 0.3419(5) 0.1374(10) 0.151(5) Uani 1 1 d . . .
H22A H 0.4776 0.3849 0.0998 0.226 Uiso 1 1 calc R . .
H22B H 0.4398 0.3532 0.2051 0.226 Uiso 1 1 calc R . .
H22C H 0.4104 0.3141 0.0931 0.226 Uiso 1 1 calc R . .
C23 C 0.6709(6) 0.3422(4) 0.1678(7) 0.091(2) Uani 1 1 d . . .
H23A H 0.6596 0.3862 0.1291 0.136 Uiso 1 1 calc R . .
H23B H 0.7239 0.3143 0.1371 0.136 Uiso 1 1 calc R . .
H23C H 0.6971 0.3514 0.2432 0.136 Uiso 1 1 calc R . .
C24 C 0.5648(6) 0.3024(3) 0.1586(8) 0.089(3) Uani 1 1 d . . .
H24A H 0.5649 0.2852 0.0841 0.107 Uiso 1 1 calc R . .
C25 C 0.4767(7) 0.2620(4) 0.4059(6) 0.102(3) Uani 1 1 d . . .
H25A H 0.4848 0.2641 0.4840 0.153 Uiso 1 1 calc R . .
H25B H 0.4113 0.2362 0.3787 0.153 Uiso 1 1 calc R . .
H25C H 0.4716 0.3092 0.3768 0.153 Uiso 1 1 calc R . .
C26 C 0.6836(7) 0.2587(4) 0.4246(6) 0.091(2) Uani 1 1 d . . .
H26A H 0.6831 0.2615 0.5019 0.136 Uiso 1 1 calc R . .
H26B H 0.6892 0.3056 0.3958 0.136 Uiso 1 1 calc R . .
H26C H 0.7452 0.2309 0.4103 0.136 Uiso 1 1 calc R . .
C27 C 0.5776(5) 0.2240(3) 0.3704(5) 0.0606(17) Uani 1 1 d . . .
H27A H 0.5776 0.1757 0.3995 0.073 Uiso 1 1 calc R . .
F1 F 0.8537(3) -0.02427(18) 0.1459(3) 0.0721(11) Uani 1 1 d . . .
F2 F 0.9002(4) -0.06997(19) -0.0445(3) 0.0916(13) Uani 1 1 d . . .
F3 F 0.8424(4) 0.0090(2) -0.2278(3) 0.0952(14) Uani 1 1 d . . .
F4 F 0.7378(4) 0.1349(2) -0.2144(3) 0.0909(13) Uani 1 1 d . . .
F5 F 0.6891(3) 0.18199(18) -0.0278(3) 0.0737(11) Uani 1 1 d . . .
F6 F 0.9071(3) 0.01774(18) 0.3627(3) 0.0703(10) Uani 1 1 d . . .
F7 F 1.1134(3) 0.0484(2) 0.4360(3) 0.0922(13) Uani 1 1 d . . .
F8 F 1.2109(3) 0.1668(3) 0.3686(4) 0.1118(17) Uani 1 1 d . . .
F9 F 1.0927(3) 0.2529(2) 0.2168(4) 0.1026(15) Uani 1 1 d . . .
F10 F 0.8830(3) 0.22612(18) 0.1448(3) 0.0688(10) Uani 1 1 d . . .
F11 F 0.6071(3) -0.01651(19) 0.1057(3) 0.0768(11) Uani 1 1 d . . .
F12 F 0.5182(4) -0.1139(2) 0.2173(4) 0.1060(15) Uani 1 1 d . . .
F13 F 0.5369(4) -0.1063(2) 0.4385(4) 0.1105(16) Uani 1 1 d . . .
F14 F 0.6508(3) 0.0033(2) 0.5445(3) 0.0902(13) Uani 1 1 d . . .
F15 F 0.7485(3) 0.09994(19) 0.4341(3) 0.0649(10) Uani 1 1 d . . .

loop_
_atom_site_aniso_label
_atom_site_aniso_U_11
_atom_site_aniso_U_22
_atom_site_aniso_U_33
_atom_site_aniso_U_23
_atom_site_aniso_U_13
_atom_site_aniso_U_12
P1 0.0453(9) 0.0383(8) 0.0605(10) -0.0058(8) 0.0069(8) 0.0002(7)
N1 0.047(3) 0.034(2) 0.063(3) 0.005(2) 0.024(2) 0.003(2)
B1 0.043(4) 0.036(3) 0.045(4) 0.000(3) 0.006(3) -0.001(3)
C1 0.043(3) 0.038(3) 0.045(4) -0.001(3) 0.001(3) -0.005(3)
C2 0.055(4) 0.045(4) 0.051(4) 0.007(3) 0.004(3) 0.000(3)
C3 0.059(4) 0.046(4) 0.071(5) -0.007(4) 0.017(4) 0.009(3)
C4 0.065(4) 0.072(5) 0.055(4) -0.010(4) 0.021(4) -0.001(4)
C5 0.069(5) 0.066(5) 0.053(4) 0.014(4) 0.006(4) 0.004(4)
C6 0.056(4) 0.050(4) 0.050(4) 0.004(3) 0.010(3) 0.006(3)
C7 0.050(4) 0.043(3) 0.049(3) -0.007(3) 0.015(3) 0.000(3)
C8 0.061(4) 0.051(4) 0.054(4) -0.007(3) 0.013(3) 0.004(4)
C9 0.043(4) 0.076(5) 0.066(5) -0.016(4) -0.009(4) 0.014(4)
C10 0.046(4) 0.075(5) 0.097(6) -0.033(5) 0.011(4) -0.007(4)
C11 0.052(4) 0.051(4) 0.101(5) -0.022(4) 0.025(4) -0.020(4)
C12 0.050(4) 0.046(4) 0.065(4) -0.006(3) 0.010(3) -0.005(3)
C13 0.042(3) 0.039(3) 0.054(4) 0.004(3) 0.011(3) -0.002(3)
C14 0.052(4) 0.047(4) 0.066(5) -0.003(3) 0.017(3) -0.005(3)
C15 0.063(4) 0.041(4) 0.101(6) 0.003(4) 0.025(4) -0.009(4)
C16 0.065(5) 0.055(5) 0.102(6) 0.023(5) 0.034(4) 0.004(4)
C17 0.059(4) 0.070(5) 0.063(5) 0.025(4) 0.026(4) 0.018(4)
C18 0.043(4) 0.047(4) 0.059(4) 0.006(3) 0.009(3) 0.005(3)
C19 0.073(5) 0.064(5) 0.179(9) -0.012(5) 0.034(6) -0.018(4)
C20 0.086(6) 0.113(7) 0.123(7) -0.057(6) -0.017(5) -0.007(5)
C21 0.057(4) 0.052(4) 0.105(6) -0.014(4) 0.006(4) -0.003(4)
C22 0.098(7) 0.108(7) 0.245(13) 0.091(8) 0.019(8) 0.026(6)
C23 0.090(6) 0.044(4) 0.140(7) 0.016(4) 0.020(5) -0.003(4)
C24 0.076(5) 0.038(4) 0.152(8) 0.025(4) 0.014(5) 0.010(4)
C25 0.114(7) 0.108(6) 0.093(6) -0.014(5) 0.044(5) 0.034(5)
C26 0.105(6) 0.084(5) 0.080(5) -0.022(4) 0.007(5) -0.001(5)
C27 0.057(4) 0.059(4) 0.069(4) -0.008(3) 0.022(3) 0.008(3)
F1 0.095(3) 0.051(2) 0.072(2) 0.009(2) 0.019(2) 0.022(2)
F2 0.119(3) 0.065(3) 0.097(3) -0.008(2) 0.039(3) 0.033(2)
F3 0.127(4) 0.102(3) 0.065(2) -0.017(2) 0.042(2) 0.016(3)
F4 0.121(3) 0.100(3) 0.054(2) 0.014(2) 0.021(2) 0.025(3)
F5 0.098(3) 0.063(2) 0.062(2) 0.0126(18) 0.018(2) 0.031(2)
F6 0.071(2) 0.061(2) 0.079(2) 0.020(2) 0.009(2) 0.012(2)
F7 0.066(2) 0.124(4) 0.083(3) 0.002(3) -0.004(2) 0.035(3)
F8 0.047(2) 0.124(4) 0.159(4) -0.044(3) -0.002(3) -0.014(2)
F9 0.075(3) 0.076(3) 0.163(4) -0.016(3) 0.039(3) -0.031(2)
F10 0.066(2) 0.055(2) 0.089(3) 0.015(2) 0.023(2) -0.0072(19)
F11 0.089(3) 0.068(2) 0.076(3) -0.019(2) 0.017(2) -0.032(2)
F12 0.108(3) 0.065(3) 0.151(4) -0.008(3) 0.038(3) -0.045(3)
F13 0.120(4) 0.080(3) 0.145(4) 0.049(3) 0.066(3) -0.007(3)
F14 0.101(3) 0.107(3) 0.070(3) 0.031(2) 0.038(2) 0.021(3)
F15 0.075(2) 0.069(2) 0.052(2) -0.0021(19) 0.0114(18) 0.001(2)

loop_
_atom_type_symbol
_atom_type_description
_atom_type_scat_dispersion_real
_atom_type_scat_dispersion_imag
_atom_type_scat_source
C C 0.0033 0.0016 'International Tables Vol C Tables 4.2.6.8 and 6.1.1.4'
H H 0.0000 0.0000 'International Tables Vol C Tables 4.2.6.8 and 6.1.1.4'
B B 0.0013 0.0007 'International Tables Vol C Tables 4.2.6.8 and 6.1.1.4'
N N 0.0061 0.0033 'International Tables Vol C Tables 4.2.6.8 and 6.1.1.4'
F F 0.0171 0.0103 'International Tables Vol C Tables 4.2.6.8 and 6.1.1.4'
P P 0.1023 0.0942 'International Tables Vol C Tables 4.2.6.8 and 6.1.1.4'

loop_
_geom_angle_atom_site_label_1
_geom_angle_atom_site_label_2
_geom_angle_atom_site_label_3
_geom_angle
_geom_angle_site_symmetry_1
_geom_angle_site_symmetry_3
_geom_angle_publ_flag
N1 P1 C27 112.6(3) . . ?
N1 P1 C24 105.0(3) . . ?
C27 P1 C24 111.1(4) . . ?
N1 P1 C21 115.2(3) . . ?
C27 P1 C21 106.6(3) . . ?
C24 P1 C21 106.2(3) . . ?
B1 N1 P1 144.1(4) . . ?
N1 B1 C1 110.2(4) . . ?
N1 B1 C13 108.9(4) . . ?
C1 B1 C13 113.0(4) . . ?
N1 B1 C7 109.2(4) . . ?
C1 B1 C7 102.3(4) . . ?
C13 B1 C7 113.1(5) . . ?
C6 C1 C2 112.2(5) . . ?
C6 C1 B1 128.2(5) . . ?
C2 C1 B1 119.2(5) . . ?
F1 C2 C3 115.8(5) . . ?
F1 C2 C1 119.5(5) . . ?
C3 C2 C1 124.7(6) . . ?
C4 C3 F2 120.3(6) . . ?
C4 C3 C2 119.3(6) . . ?
F2 C3 C2 120.5(6) . . ?
F3 C4 C3 120.4(6) . . ?
F3 C4 C5 120.4(6) . . ?
C3 C4 C5 119.2(6) . . ?
F4 C5 C6 121.9(6) . . ?
F4 C5 C4 119.0(6) . . ?
C6 C5 C4 119.1(6) . . ?
C1 C6 C5 125.5(6) . . ?
C1 C6 F5 121.3(5) . . ?
C5 C6 F5 113.2(5) . . ?
C12 C7 C8 111.5(5) . . ?
C12 C7 B1 120.3(5) . . ?
C8 C7 B1 127.7(5) . . ?
F6 C8 C9 115.8(6) . . ?
F6 C8 C7 119.4(5) . . ?
C9 C8 C7 124.7(6) . . ?
F7 C9 C10 119.6(6) . . ?
F7 C9 C8 119.7(7) . . ?
C10 C9 C8 120.7(7) . . ?
F8 C10 C9 121.3(8) . . ?
F8 C10 C11 121.2(7) . . ?
C9 C10 C11 117.5(6) . . ?
F9 C11 C12 120.1(7) . . ?
F9 C11 C10 119.2(6) . . ?
C12 C11 C10 120.7(6) . . ?
F10 C12 C11 116.4(6) . . ?
F10 C12 C7 118.8(5) . . ?
C11 C12 C7 124.8(6) . . ?
C18 C13 C14 113.1(5) . . ?
C18 C13 B1 122.3(5) . . ?
C14 C13 B1 124.6(5) . . ?
F11 C14 C15 114.8(6) . . ?
F11 C14 C13 120.7(5) . . ?
C15 C14 C13 124.5(6) . . ?
F12 C15 C16 120.2(6) . . ?
F12 C15 C14 120.5(7) . . ?
C16 C15 C14 119.3(7) . . ?
F13 C16 C15 120.6(7) . . ?
F13 C16 C17 120.2(8) . . ?
C15 C16 C17 119.2(6) . . ?
F14 C17 C16 120.3(6) . . ?
F14 C17 C18 119.8(7) . . ?
C16 C17 C18 119.9(6) . . ?
F15 C18 C13 119.3(5) . . ?
F15 C18 C17 116.8(6) . . ?
C13 C18 C17 123.9(6) . . ?
C20 C21 C19 112.1(6) . . ?
C20 C21 P1 109.9(5) . . ?
C19 C21 P1 115.8(5) . . ?
C22 C24 C23 118.2(6) . . ?
C22 C24 P1 122.3(6) . . ?
C23 C24 P1 115.3(5) . . ?
C26 C27 C25 110.3(6) . . ?
C26 C27 P1 112.6(5) . . ?
C25 C27 P1 114.3(5) . . ?

loop_
_geom_bond_atom_site_label_1
_geom_bond_atom_site_label_2
_geom_bond_distance
_geom_bond_site_symmetry_2
_geom_bond_publ_flag
P1 N1 1.620(5) . ?
P1 C27 1.799(7) . ?
P1 C24 1.838(7) . ?
P1 C21 1.842(7) . ?
N1 B1 1.584(8) . ?
B1 C1 1.666(9) . ?
B1 C13 1.669(8) . ?
B1 C7 1.680(9) . ?
C1 C6 1.370(8) . ?
C1 C2 1.410(8) . ?
C2 F1 1.348(6) . ?
C2 C3 1.378(8) . ?
C3 C4 1.357(9) . ?
C3 F2 1.358(7) . ?
C4 F3 1.349(7) . ?
C4 C5 1.385(9) . ?
C5 F4 1.350(7) . ?
C5 C6 1.371(9) . ?
C6 F5 1.373(7) . ?
C7 C12 1.401(8) . ?
C7 C8 1.410(8) . ?
C8 F6 1.364(7) . ?
C8 C9 1.376(9) . ?
C9 F7 1.348(7) . ?
C9 C10 1.364(10) . ?
C10 F8 1.339(7) . ?
C10 C11 1.384(10) . ?
C11 F9 1.358(8) . ?
C11 C12 1.371(8) . ?
C12 F10 1.363(7) . ?
C13 C18 1.379(8) . ?
C13 C14 1.389(8) . ?
C14 F11 1.351(7) . ?
C14 C15 1.383(9) . ?
C15 F12 1.346(7) . ?
C15 C16 1.357(10) . ?
C16 F13 1.352(7) . ?
C16 C17 1.366(9) . ?
C17 F14 1.355(7) . ?
C17 C18 1.383(8) . ?
C18 F15 1.358(7) . ?
C19 C21 1.526(10) . ?
C20 C21 1.524(11) . ?
C22 C24 1.430(10) . ?
C23 C24 1.498(9) . ?
C25 C27 1.554(9) . ?
C26 C27 1.529(9) . ?
